data_1565243
loop_
_publ_author_name
'Ajibade, Peter A.'
'Fatokun, Amos A.'
'Andrew, Fartisincha P.'

_publ_section_title
;
 Synthesis, characterization and anti-cancer studies of Mn(II), Cu(II),
 Zn(II) and Pt(II) dithiocarbamate complexes - crystal structures of the
 Cu(II) and Pt(II) complexes
;
_journal_name_full 'Inorganica Chimica Acta'
_journal_page_first 119431
_journal_paper_doi 10.1016/j.ica.2020.119431
_journal_volume 504
_journal_year 2020
_chemical_formula_moiety 'C30 H28 Cu N2 O2 S4'
_chemical_formula_sum 'C30 H28 Cu N2 O2 S4'
_chemical_formula_weight 640.32
_space_group_crystal_system triclinic
_space_group_IT_number 2
_space_group_name_Hall '-P 1'
_space_group_name_H-M_alt 'P -1'
_atom_sites_solution_hydrogens mixed
_cell_angle_alpha 69.535(4)
_cell_angle_beta 89.651(4)
_cell_angle_gamma 71.724(4)
_cell_formula_units_Z 1
_cell_length_a 7.1091(6)
_cell_length_b 9.6797(7)
_cell_length_c 13.6943(10)
_cell_measurement_reflns_used 5389
_cell_measurement_temperature 100(2)
_cell_measurement_theta_max 28.10
_cell_measurement_theta_min 3.04
_cell_volume 832.65(12)
_computing_cell_refinement 'COSMO (Bruker, V1.61, 2009)'
_computing_data_collection 'COSMO (Bruker, V1.61, 2009)'
_computing_data_reduction 'SAINT (Bruker)'
_computing_molecular_graphics 'Olex2 (Dolomanov et al., 2009)'
_computing_publication_material 'Olex2 (Dolomanov et al., 2009)'
_computing_structure_refinement 'ShelXL (Sheldrick, 2015)'
_computing_structure_solution 'ShelXS-2013 (Sheldrick, 2008)'
_diffrn_ambient_temperature 100.01
_diffrn_detector 'Bruker APEX2 area detector'
_diffrn_detector_area_resol_mean 7.9
_diffrn_detector_type 'CCD area detector'
_diffrn_measured_fraction_theta_full 0.997
_diffrn_measured_fraction_theta_max 0.989
_diffrn_measurement_device 'three-circle diffractometer'
_diffrn_measurement_device_type 'Bruker SMART APEX2 area detector'
_diffrn_measurement_method '\w and \f scans'
_diffrn_radiation_monochromator graphite
_diffrn_radiation_probe x-ray
_diffrn_radiation_type MoK\a
_diffrn_radiation_wavelength 0.71073
_diffrn_reflns_av_R_equivalents 0.0313
_diffrn_reflns_av_unetI/netI 0.0422
_diffrn_reflns_Laue_measured_fraction_full 0.997
_diffrn_reflns_Laue_measured_fraction_max 0.989
_diffrn_reflns_limit_h_max 9
_diffrn_reflns_limit_h_min -9
_diffrn_reflns_limit_k_max 12
_diffrn_reflns_limit_k_min -12
_diffrn_reflns_limit_l_max 18
_diffrn_reflns_limit_l_min -16
_diffrn_reflns_number 15481
_diffrn_reflns_point_group_measured_fraction_full 0.997
_diffrn_reflns_point_group_measured_fraction_max 0.989
_diffrn_reflns_theta_full 25.242
_diffrn_reflns_theta_max 28.347
_diffrn_reflns_theta_min 1.598
_diffrn_source 'sealed X-ray tube'
_diffrn_source_type 'sealed X-ray tube'
_diffrn_standards_number 0
_exptl_absorpt_coefficient_mu 0.934
_exptl_absorpt_correction_T_max 0.7457
_exptl_absorpt_correction_T_min 0.6958
_exptl_absorpt_correction_type multi-scan
_exptl_absorpt_process_details
'SADABS-2012/1 (Bruker,2012) was used for absorption correction. wR2(int) was 0.1670 before and 0.0405 after correction. The Ratio of minimum to maximum transmission is 0.9331. The \l/2 correction factor is 0.0015.'
_exptl_crystal_colour red
_exptl_crystal_colour_primary red
_exptl_crystal_density_diffrn 1.277
_exptl_crystal_density_meas .
_exptl_crystal_description Plate-like
_exptl_crystal_F_000 331
_exptl_crystal_recrystallization_method 'The material was recrystallised from DCM by slow evaporation'
_exptl_crystal_size_max 0.33
_exptl_crystal_size_mid 0.26
_exptl_crystal_size_min 0.14
_refine_diff_density_max 0.394
_refine_diff_density_min -0.316
_refine_diff_density_rms 0.071
_refine_ls_extinction_coef .
_refine_ls_extinction_method none
_refine_ls_goodness_of_fit_ref 0.996
_refine_ls_hydrogen_treatment mixed
_refine_ls_matrix_type full
_refine_ls_number_parameters 183
_refine_ls_number_reflns 4126
_refine_ls_number_restraints 0
_refine_ls_restrained_S_all 0.996
_refine_ls_R_factor_all 0.0510
_refine_ls_R_factor_gt 0.0362
_refine_ls_shift/su_max 0.000
_refine_ls_shift/su_mean 0.000
_refine_ls_structure_factor_coef Fsqd
_refine_ls_weighting_details 'w=1/[\s^2^(Fo^2^)+(0.0421P)^2^+0.5277P] where P=(Fo^2^+2Fc^2^)/3'
_refine_ls_weighting_scheme calc
_refine_ls_wR_factor_gt 0.0862
_refine_ls_wR_factor_ref 0.0915
_reflns_Friedel_coverage 0.000
_reflns_Friedel_fraction_full .
_reflns_Friedel_fraction_max .
_reflns_number_gt 3267
_reflns_number_total 4126
_reflns_threshold_expression 'I > 2\s(I)'
_cod_data_source_file ICA-2020-504-119431.cif
_cod_data_source_block 1
_cod_original_cell_volume 832.65(11)
_cod_database_code 1565243
_shelx_space_group_comment
;
The symmetry employed for this shelxl refinement is uniquely defined
by the following loop, which should always be used as a source of
symmetry information in preference to the above space-group names.
They are only intended as comments.
;
_shelx_estimated_absorpt_t_max 0.880
_shelx_estimated_absorpt_t_min 0.748
_olex2_refinement_description
;
1. Fixed Uiso
 At 1.2 times of:
  All C(H) groups, All C(H,H) groups
 At 1.5 times of:
  All C(H,H,H) groups
2.a Secondary CH2 refined with riding coordinates:
 C9(H9A,H9B)
2.b Aromatic/amide H refined with riding coordinates:
 C3(H3), C4(H4), C7(H7), C8(H8), C11(H11), C12(H12), C13(H13), C14(H14)
2.c Idealised Me refined as rotating group:
 C6(H6A,H6B,H6C)
;

loop_
_space_group_symop_operation_xyz
'x, y, z'
'-x, -y, -z'

loop_
_atom_site_label
_atom_site_type_symbol
_atom_site_fract_x
_atom_site_fract_y
_atom_site_fract_z
_atom_site_U_iso_or_equiv
_atom_site_adp_type
_atom_site_occupancy
_atom_site_site_symmetry_order
_atom_site_calc_flag
_atom_site_refinement_flags_posn
_atom_site_refinement_flags_adp
_atom_site_refinement_flags_occupancy
_atom_site_disorder_assembly
_atom_site_disorder_group
Cu1 Cu 0.500000 0.500000 0.000000 0.01827(11) Uani 1 2 d S T P . .
S1 S 0.29706(8) 0.37846(6) -0.04130(4) 0.02026(13) Uani 1 1 d . . . . .
S2 S 0.44407(8) 0.35337(6) 0.16265(4) 0.01991(13) Uani 1 1 d . . . . .
O1 O 0.3808(2) -0.04646(18) 0.08507(13) 0.0228(3) Uani 1 1 d . . . . .
N1 N 0.1705(3) 0.22782(18) 0.13827(13) 0.0160(4) Uani 1 1 d . . . . .
C1 C 0.2883(3) 0.3069(2) 0.09281(16) 0.0176(4) Uani 1 1 d . . . . .
C2 C 0.1660(3) 0.1819(2) 0.25012(16) 0.0179(4) Uani 1 1 d . . . . .
C3 C 0.0292(4) 0.2794(3) 0.28999(19) 0.0311(5) Uani 1 1 d . . . . .
H3 H -0.066288 0.373298 0.243946 0.037 Uiso 1 1 calc R . . . .
C4 C 0.0328(4) 0.2388(4) 0.3977(2) 0.0411(7) Uani 1 1 d . . . . .
H4 H -0.061131 0.306070 0.424933 0.049 Uiso 1 1 calc R . . . .
C5 C 0.1702(4) 0.1023(3) 0.46665(19) 0.0347(6) Uani 1 1 d . . . . .
C6 C 0.1748(5) 0.0645(4) 0.5837(2) 0.0528(9) Uani 1 1 d . . . . .
H6A H 0.225111 0.136483 0.602363 0.079 Uiso 1 1 calc GR . . . .
H6B H 0.262664 -0.043201 0.620966 0.079 Uiso 1 1 calc GR . . . .
H6C H 0.039794 0.075680 0.603662 0.079 Uiso 1 1 calc GR . . . .
C7 C 0.3014(4) 0.0044(3) 0.42481(18) 0.0316(6) Uani 1 1 d . . . . .
H7 H 0.393500 -0.091531 0.470771 0.038 Uiso 1 1 calc R . . . .
C8 C 0.3015(4) 0.0435(2) 0.31702(18) 0.0239(5) Uani 1 1 d . . . . .
H8 H 0.393917 -0.024434 0.289654 0.029 Uiso 1 1 calc R . . . .
C9 C 0.0319(3) 0.1923(2) 0.07756(17) 0.0188(4) Uani 1 1 d . . . . .
H9A H 0.061967 0.219485 0.003875 0.023 Uiso 1 1 calc R . . . .
H9B H -0.106643 0.257631 0.077657 0.023 Uiso 1 1 calc R . . . .
C10 C 0.0479(3) 0.0228(2) 0.12213(16) 0.0175(4) Uani 1 1 d . . . . .
C11 C -0.1159(3) -0.0200(3) 0.15833(17) 0.0208(4) Uani 1 1 d . . . . .
H11 H -0.237693 0.058658 0.156416 0.025 Uiso 1 1 calc R . . . .
C12 C -0.1050(4) -0.1757(3) 0.19726(18) 0.0269(5) Uani 1 1 d . . . . .
H12 H -0.218413 -0.203498 0.221460 0.032 Uiso 1 1 calc R . . . .
C13 C 0.0732(4) -0.2899(3) 0.20040(18) 0.0287(5) Uani 1 1 d . . . . .
H13 H 0.082406 -0.396867 0.227737 0.034 Uiso 1 1 calc R . . . .
C14 C 0.2379(4) -0.2497(2) 0.16407(17) 0.0236(5) Uani 1 1 d . . . . .
H14 H 0.360048 -0.328699 0.167032 0.028 Uiso 1 1 calc R . . . .
C15 C 0.2238(3) -0.0936(2) 0.12331(16) 0.0176(4) Uani 1 1 d . . . . .
H1 H 0.462(4) -0.109(3) 0.074(2) 0.046(9) Uiso 1 1 d . . . . .

loop_
_atom_site_aniso_label
_atom_site_aniso_U_11
_atom_site_aniso_U_22
_atom_site_aniso_U_33
_atom_site_aniso_U_23
_atom_site_aniso_U_13
_atom_site_aniso_U_12
Cu1 0.0254(2) 0.01184(17) 0.0178(2) -0.00483(14) 0.00956(15) -0.00730(15)
S1 0.0294(3) 0.0167(2) 0.0153(3) -0.0047(2) 0.0080(2) -0.0099(2)
S2 0.0285(3) 0.0166(2) 0.0179(3) -0.0067(2) 0.0083(2) -0.0116(2)
O1 0.0208(8) 0.0200(8) 0.0286(9) -0.0107(7) 0.0132(7) -0.0066(7)
N1 0.0208(9) 0.0139(8) 0.0128(9) -0.0047(7) 0.0050(7) -0.0052(7)
C1 0.0223(11) 0.0107(9) 0.0185(11) -0.0058(8) 0.0067(9) -0.0032(8)
C2 0.0221(11) 0.0195(10) 0.0153(10) -0.0058(8) 0.0065(8) -0.0121(9)
C3 0.0277(13) 0.0387(14) 0.0250(13) -0.0142(11) 0.0078(10) -0.0061(11)
C4 0.0344(15) 0.0677(19) 0.0306(15) -0.0292(14) 0.0155(12) -0.0168(14)
C5 0.0394(15) 0.0607(17) 0.0189(12) -0.0125(12) 0.0091(11) -0.0388(14)
C6 0.061(2) 0.103(3) 0.0195(14) -0.0215(15) 0.0138(13) -0.062(2)
C7 0.0464(16) 0.0307(12) 0.0197(12) -0.0017(10) -0.0047(11) -0.0237(12)
C8 0.0318(13) 0.0192(10) 0.0222(12) -0.0066(9) -0.0011(10) -0.0113(9)
C9 0.0195(11) 0.0190(10) 0.0174(11) -0.0062(8) 0.0026(8) -0.0062(8)
C10 0.0212(11) 0.0179(10) 0.0151(10) -0.0079(8) 0.0046(8) -0.0069(8)
C11 0.0218(11) 0.0264(11) 0.0196(11) -0.0133(9) 0.0079(9) -0.0096(9)
C12 0.0352(13) 0.0329(12) 0.0278(13) -0.0189(10) 0.0166(11) -0.0232(11)
C13 0.0467(15) 0.0224(11) 0.0263(13) -0.0128(10) 0.0137(11) -0.0196(11)
C14 0.0308(12) 0.0186(10) 0.0231(12) -0.0116(9) 0.0066(10) -0.0061(9)
C15 0.0202(11) 0.0200(10) 0.0148(10) -0.0079(8) 0.0055(8) -0.0078(8)

loop_
_atom_type_symbol
_atom_type_description
_atom_type_scat_dispersion_real
_atom_type_scat_dispersion_imag
_atom_type_scat_source
C C 0.0033 0.0016 'International Tables Vol C Tables 4.2.6.8 and 6.1.1.4'
H H 0.0000 0.0000 'International Tables Vol C Tables 4.2.6.8 and 6.1.1.4'
Cu Cu 0.3201 1.2651 'International Tables Vol C Tables 4.2.6.8 and 6.1.1.4'
N N 0.0061 0.0033 'International Tables Vol C Tables 4.2.6.8 and 6.1.1.4'
O O 0.0106 0.0060 'International Tables Vol C Tables 4.2.6.8 and 6.1.1.4'
S S 0.1246 0.1234 'International Tables Vol C Tables 4.2.6.8 and 6.1.1.4'

loop_
_geom_angle_atom_site_label_1
_geom_angle_atom_site_label_2
_geom_angle_atom_site_label_3
_geom_angle
_geom_angle_site_symmetry_1
_geom_angle_site_symmetry_3
S1 Cu1 S1 180.0 2_665 .
S2 Cu1 S1 102.196(19) 2_665 .
S2 Cu1 S1 102.197(19) . 2_665
S2 Cu1 S1 77.803(19) 2_665 2_665
S2 Cu1 S1 77.803(19) . .
S2 Cu1 S2 180.0 . 2_665
C1 S1 Cu1 83.78(7) . .
C1 S2 Cu1 84.33(7) . .
C15 O1 H1 113(2) . .
C1 N1 C2 119.31(17) . .
C1 N1 C9 122.32(17) . .
C2 N1 C9 118.26(16) . .
S2 C1 S1 113.65(12) . .
N1 C1 S1 123.86(16) . .
N1 C1 S2 122.46(16) . .
C3 C2 N1 119.64(19) . .
C8 C2 N1 120.04(19) . .
C8 C2 C3 120.3(2) . .
C2 C3 H3 120.3 . .
C2 C3 C4 119.4(2) . .
C4 C3 H3 120.3 . .
C3 C4 H4 119.3 . .
C3 C4 C5 121.5(2) . .
C5 C4 H4 119.3 . .
C4 C5 C6 120.1(3) . .
C7 C5 C4 118.0(2) . .
C7 C5 C6 121.9(3) . .
C5 C6 H6A 109.5 . .
C5 C6 H6B 109.5 . .
C5 C6 H6C 109.5 . .
H6A C6 H6B 109.5 . .
H6A C6 H6C 109.5 . .
H6B C6 H6C 109.5 . .
C5 C7 H7 119.3 . .
C5 C7 C8 121.5(2) . .
C8 C7 H7 119.3 . .
C2 C8 C7 119.3(2) . .
C2 C8 H8 120.3 . .
C7 C8 H8 120.3 . .
N1 C9 H9A 109.2 . .
N1 C9 H9B 109.2 . .
N1 C9 C10 112.07(16) . .
H9A C9 H9B 107.9 . .
C10 C9 H9A 109.2 . .
C10 C9 H9B 109.2 . .
C11 C10 C9 120.45(19) . .
C11 C10 C15 118.64(19) . .
C15 C10 C9 120.83(18) . .
C10 C11 H11 119.4 . .
C10 C11 C12 121.2(2) . .
C12 C11 H11 119.4 . .
C11 C12 H12 120.4 . .
C13 C12 C11 119.2(2) . .
C13 C12 H12 120.4 . .
C12 C13 H13 119.7 . .
C14 C13 C12 120.6(2) . .
C14 C13 H13 119.7 . .
C13 C14 H14 120.2 . .
C13 C14 C15 119.7(2) . .
C15 C14 H14 120.2 . .
O1 C15 C10 116.91(18) . .
O1 C15 C14 122.35(19) . .
C14 C15 C10 120.72(19) . .

loop_
_geom_bond_atom_site_label_1
_geom_bond_atom_site_label_2
_geom_bond_distance
_geom_bond_site_symmetry_2
Cu1 S1 2.3076(5) 2_665
Cu1 S1 2.3076(5) .
Cu1 S2 2.2948(5) .
Cu1 S2 2.2948(5) 2_665
S1 C1 1.730(2) .
S2 C1 1.723(2) .
O1 C15 1.369(2) .
O1 H1 0.75(3) .
N1 C1 1.318(3) .
N1 C2 1.441(3) .
N1 C9 1.484(3) .
C2 C3 1.383(3) .
C2 C8 1.381(3) .
C3 H3 0.9500 .
C3 C4 1.386(3) .
C4 H4 0.9500 .
C4 C5 1.386(4) .
C5 C6 1.513(3) .
C5 C7 1.384(4) .
C6 H6A 0.9800 .
C6 H6B 0.9800 .
C6 H6C 0.9800 .
C7 H7 0.9500 .
C7 C8 1.390(3) .
C8 H8 0.9500 .
C9 H9A 0.9900 .
C9 H9B 0.9900 .
C9 C10 1.503(3) .
C10 C11 1.388(3) .
C10 C15 1.392(3) .
C11 H11 0.9500 .
C11 C12 1.388(3) .
C12 H12 0.9500 .
C12 C13 1.386(3) .
C13 H13 0.9500 .
C13 C14 1.383(3) .
C14 H14 0.9500 .
C14 C15 1.386(3) .

loop_
_geom_hbond_atom_site_label_D
_geom_hbond_atom_site_label_H
_geom_hbond_atom_site_label_A
_geom_hbond_distance_DH
_geom_hbond_distance_HA
_geom_hbond_distance_DA
_geom_hbond_angle_DHA
_geom_hbond_site_symmetry_A
C3 H3 S1 0.95 3.01 3.917(3) 159.1 2_565
C9 H9A S1 0.99 2.55 3.081(2) 113.8 .
C14 H14 S1 0.95 2.99 3.758(2) 139.1 2_655
C14 H14 S2 0.95 2.97 3.665(2) 131.3 1_545
O1 H1 S1 0.75(3) 2.82(3) 3.5560(17) 167(3) 2_655

loop_
_geom_torsion_atom_site_label_1
_geom_torsion_atom_site_label_2
_geom_torsion_atom_site_label_3
_geom_torsion_atom_site_label_4
_geom_torsion
_geom_torsion_site_symmetry_1
_geom_torsion_site_symmetry_2
_geom_torsion_site_symmetry_3
_geom_torsion_site_symmetry_4
Cu1 S1 C1 S2 -5.92(9) . . . .
Cu1 S1 C1 N1 172.27(17) . . . .
Cu1 S2 C1 S1 5.95(9) . . . .
Cu1 S2 C1 N1 -172.27(17) . . . .
N1 C2 C3 C4 -176.5(2) . . . .
N1 C2 C8 C7 176.97(19) . . . .
N1 C9 C10 C11 119.2(2) . . . .
N1 C9 C10 C15 -63.9(2) . . . .
C1 N1 C2 C3 91.2(2) . . . .
C1 N1 C2 C8 -86.9(2) . . . .
C1 N1 C9 C10 131.20(19) . . . .
C2 N1 C1 S1 -176.14(14) . . . .
C2 N1 C1 S2 1.9(3) . . . .
C2 N1 C9 C10 -52.6(2) . . . .
C2 C3 C4 C5 -0.2(4) . . . .
C3 C2 C8 C7 -1.2(3) . . . .
C3 C4 C5 C6 177.7(2) . . . .
C3 C4 C5 C7 -1.8(4) . . . .
C4 C5 C7 C8 2.3(3) . . . .
C5 C7 C8 C2 -0.9(3) . . . .
C6 C5 C7 C8 -177.2(2) . . . .
C8 C2 C3 C4 1.7(3) . . . .
C9 N1 C1 S1 0.0(3) . . . .
C9 N1 C1 S2 178.04(14) . . . .
C9 N1 C2 C3 -85.1(2) . . . .
C9 N1 C2 C8 96.8(2) . . . .
C9 C10 C11 C12 178.35(19) . . . .
C9 C10 C15 O1 1.8(3) . . . .
C9 C10 C15 C14 -179.73(19) . . . .
C10 C11 C12 C13 0.3(3) . . . .
C11 C10 C15 O1 178.74(18) . . . .
C11 C10 C15 C14 -2.8(3) . . . .
C11 C12 C13 C14 -0.8(3) . . . .
C12 C13 C14 C15 -0.6(3) . . . .
C13 C14 C15 O1 -179.2(2) . . . .
C13 C14 C15 C10 2.4(3) . . . .
C15 C10 C11 C12 1.4(3) . . . .

loop_
_smtbx_masks_void_nr
_smtbx_masks_void_average_x
_smtbx_masks_void_average_y
_smtbx_masks_void_average_z
_smtbx_masks_void_volume
_smtbx_masks_void_count_electrons
_smtbx_masks_void_content
1 -0.574 0.500 0.500 182.9 56.3 0.666CH2Cl2
